data_1556155
loop_
_publ_author_name
'Zhou, Bing'
'Du, Juanjuan'
'Yang, Yaxi'
'Li, Yuanchao'

_publ_section_title
;
 Rhodium(III)-catalyzed intermolecular direct amidation of aldehyde C-H
 bonds with N-chloroamines at room temperature.
;
_journal_issue 12
_journal_name_full 'Organic letters'
_journal_page_first 2934
_journal_page_last 2937
_journal_paper_doi 10.1021/ol400921r
_journal_volume 15
_journal_year 2013
_chemical_formula_sum 'C20 H21 Cl N O Rh'
_chemical_formula_weight 429.74
_space_group_IT_number 61
_space_group_name_Hall '-P 2ac 2ab'
_space_group_name_H-M_alt 'P b c a'
_symmetry_space_group_name_H-M 'P b c a'
_atom_sites_solution_hydrogens geom
_atom_sites_solution_primary direct
_atom_sites_solution_secondary difmap
_audit_creation_method SHELXL-97
_cell_angle_alpha 90.00
_cell_angle_beta 90.00
_cell_angle_gamma 90.00
_cell_formula_units_Z 8
_cell_length_a 15.6316(11)
_cell_length_b 14.9322(11)
_cell_length_c 15.632
_cell_measurement_temperature 296(2)
_cell_volume 3648.7(4)
_computing_structure_refinement 'SHELXL-97 (Sheldrick, 2008)'
_computing_structure_solution 'SHELXS-97 (Sheldrick, 2008)'
_diffrn_ambient_temperature 296(2)
_diffrn_measured_fraction_theta_full 0.978
_diffrn_measured_fraction_theta_max 0.978
_diffrn_radiation_monochromator graphite
_diffrn_radiation_source 'fine-focus sealed tube'
_diffrn_radiation_type MoK\a
_diffrn_radiation_wavelength 0.71073
_diffrn_reflns_av_R_equivalents 0.0508
_diffrn_reflns_av_sigmaI/netI 0.0587
_diffrn_reflns_limit_h_max 18
_diffrn_reflns_limit_h_min -12
_diffrn_reflns_limit_k_max 15
_diffrn_reflns_limit_k_min -17
_diffrn_reflns_limit_l_max 18
_diffrn_reflns_limit_l_min -10
_diffrn_reflns_number 14665
_diffrn_reflns_theta_full 25.00
_diffrn_reflns_theta_max 25.00
_diffrn_reflns_theta_min 2.29
_exptl_absorpt_coefficient_mu 1.088
_exptl_absorpt_correction_T_max 0.9892
_exptl_absorpt_correction_T_min 0.8990
_exptl_absorpt_correction_type multi-scan
_exptl_crystal_density_diffrn 1.565
_exptl_crystal_density_method 'not measured'
_exptl_crystal_F_000 1744
_exptl_crystal_size_max 0.10
_exptl_crystal_size_mid 0.02
_exptl_crystal_size_min 0.01
_refine_diff_density_max 0.509
_refine_diff_density_min -0.406
_refine_diff_density_rms 0.082
_refine_ls_extinction_method none
_refine_ls_goodness_of_fit_ref 1.005
_refine_ls_hydrogen_treatment mixed
_refine_ls_matrix_type full
_refine_ls_number_parameters 222
_refine_ls_number_reflns 3155
_refine_ls_number_restraints 12
_refine_ls_restrained_S_all 1.045
_refine_ls_R_factor_all 0.0890
_refine_ls_R_factor_gt 0.0420
_refine_ls_shift/su_max 0.003
_refine_ls_shift/su_mean 0.000
_refine_ls_structure_factor_coef Fsqd
_refine_ls_weighting_details 'calc w=1/[\s^2^(Fo^2^)+(0.0287P)^2^+5.6438P] where P=(Fo^2^+2Fc^2^)/3'
_refine_ls_weighting_scheme calc
_refine_ls_wR_factor_gt 0.0775
_refine_ls_wR_factor_ref 0.0904
_reflns_number_gt 1963
_reflns_number_total 3155
_reflns_threshold_expression >2sigma(I)
_cod_data_source_file ol400921r_si_002.cif
_cod_data_source_block 2013075_0ma
_cod_original_cell_volume 3648.6(4)
_cod_original_sg_symbol_H-M Pbca
_cod_database_code 1556155

loop_
_symmetry_equiv_pos_as_xyz
'x, y, z'
'x+1/2, -y+1/2, -z'
'-x, y+1/2, -z+1/2'
'-x+1/2, -y, z+1/2'
'-x, -y, -z'
'-x-1/2, y-1/2, z'
'x, -y-1/2, z-1/2'
'x-1/2, y, -z-1/2'

loop_
_atom_site_label
_atom_site_type_symbol
_atom_site_fract_x
_atom_site_fract_y
_atom_site_fract_z
_atom_site_U_iso_or_equiv
_atom_site_adp_type
_atom_site_occupancy
_atom_site_symmetry_multiplicity
_atom_site_calc_flag
_atom_site_refinement_flags
Rh1 Rh 0.32162(3) 0.79480(3) 0.14048(3) 0.04197(16) Uani 1 1 d .
Cl1 Cl 0.46278(9) 0.84537(10) 0.10299(9) 0.0562(4) Uani 1 1 d .
O1 O 0.3323(3) 0.6800(3) -0.0091(2) 0.0617(12) Uani 1 1 d .
N1 N 0.3783(3) 0.7118(3) 0.2320(3) 0.0430(11) Uani 1 1 d .
C14 C 0.2308(5) 0.8842(5) 0.2188(4) 0.067(2) Uani 1 1 d .
C15 C 0.2627(4) 0.9328(4) 0.1513(8) 0.089(3) Uani 1 1 d .
C20 C 0.3117(5) 1.0186(6) 0.1525(7) 0.156(4) Uani 1 1 d U
H1 H 0.3382 1.0262 0.2074 0.233 Uiso 1 1 calc R
H3 H 0.2735 1.0677 0.1418 0.233 Uiso 1 1 calc R
H2 H 0.3550 1.0171 0.1089 0.233 Uiso 1 1 calc R
C11 C 0.2393(4) 0.8853(6) 0.0714(4) 0.070(2) Uani 1 1 d .
C16 C 0.2537(6) 0.9177(8) -0.0175(6) 0.214(7) Uani 1 1 d .
H6 H 0.2597 0.8673 -0.0552 0.321 Uiso 1 1 calc R
H5 H 0.3048 0.9533 -0.0194 0.321 Uiso 1 1 calc R
H4 H 0.2058 0.9533 -0.0354 0.321 Uiso 1 1 calc R
C12 C 0.1906(4) 0.8127(4) 0.0967(4) 0.0573(17) Uani 1 1 d .
C13 C 0.1910(4) 0.8090(4) 0.1856(4) 0.0546(16) Uani 1 1 d .
C18 C 0.1425(5) 0.7441(5) 0.2414(5) 0.113(3) Uani 1 1 d .
H7 H 0.1798 0.7210 0.2848 0.169 Uiso 1 1 calc R
H9 H 0.1214 0.6956 0.2070 0.169 Uiso 1 1 calc R
H8 H 0.0952 0.7744 0.2678 0.169 Uiso 1 1 calc R
C17 C 0.1431(4) 0.7507(6) 0.0365(5) 0.121(3) Uani 1 1 d .
H10 H 0.1115 0.7856 -0.0043 0.182 Uiso 1 1 calc R
H12 H 0.1043 0.7139 0.0686 0.182 Uiso 1 1 calc R
H11 H 0.1834 0.7133 0.0069 0.182 Uiso 1 1 calc R
C19 C 0.2353(6) 0.9121(7) 0.3113(5) 0.170(5) Uani 1 1 d .
H15 H 0.1840 0.9436 0.3265 0.255 Uiso 1 1 calc R
H14 H 0.2839 0.9505 0.3197 0.255 Uiso 1 1 calc R
H13 H 0.2411 0.8598 0.3467 0.255 Uiso 1 1 calc R
C3 C 0.4082(3) 0.6310(4) 0.2014(3) 0.0408(14) Uani 1 1 d U
C2 C 0.3957(3) 0.6160(4) 0.1144(3) 0.0426(14) Uani 1 1 d .
C1 C 0.3484(3) 0.6888(4) 0.0658(4) 0.0453(15) Uani 1 1 d .
C7 C 0.4249(4) 0.5385(4) 0.0787(4) 0.0533(16) Uani 1 1 d .
H21 H 0.4172 0.5282 0.0206 0.064 Uiso 1 1 calc R
C6 C 0.4667(4) 0.4738(4) 0.1296(4) 0.0626(18) Uani 1 1 d .
H20 H 0.4872 0.4215 0.1047 0.075 Uiso 1 1 calc R
C5 C 0.4771(4) 0.4875(4) 0.2142(4) 0.0594(17) Uani 1 1 d .
H19 H 0.5037 0.4437 0.2471 0.071 Uiso 1 1 calc R
C4 C 0.4487(3) 0.5665(4) 0.2537(4) 0.0466(15) Uani 1 1 d .
C10 C 0.4559(4) 0.5871(4) 0.3408(4) 0.0565(16) Uani 1 1 d .
H18 H 0.4806 0.5461 0.3781 0.068 Uiso 1 1 calc R
C9 C 0.4271(4) 0.6666(4) 0.3709(3) 0.0581(17) Uani 1 1 d .
H17 H 0.4327 0.6807 0.4286 0.070 Uiso 1 1 calc R
C8 C 0.3887(3) 0.7272(4) 0.3147(3) 0.0527(16) Uani 1 1 d .
H16 H 0.3695 0.7815 0.3366 0.063 Uiso 1 1 calc R

loop_
_atom_site_aniso_label
_atom_site_aniso_U_11
_atom_site_aniso_U_22
_atom_site_aniso_U_33
_atom_site_aniso_U_23
_atom_site_aniso_U_13
_atom_site_aniso_U_12
Rh1 0.0472(3) 0.0393(3) 0.0394(2) 0.0007(2) -0.0044(2) 0.0030(2)
Cl1 0.0542(9) 0.0603(10) 0.0541(9) -0.0012(8) -0.0033(8) -0.0088(8)
O1 0.083(3) 0.060(3) 0.042(2) -0.004(2) -0.004(2) 0.001(2)
N1 0.050(3) 0.042(3) 0.036(2) 0.002(2) 0.000(2) -0.001(2)
C14 0.072(5) 0.059(5) 0.072(5) -0.023(4) -0.025(4) 0.029(4)
C15 0.043(4) 0.019(4) 0.204(10) 0.007(5) -0.024(6) 0.006(3)
C20 0.103(6) 0.079(6) 0.285(9) 0.022(6) -0.032(6) 0.004(5)
C11 0.062(5) 0.091(6) 0.057(4) 0.036(4) 0.017(4) 0.032(4)
C16 0.176(10) 0.320(16) 0.146(8) 0.176(10) 0.102(8) 0.182(11)
C12 0.049(4) 0.066(5) 0.058(4) -0.011(4) -0.009(4) 0.012(4)
C13 0.052(4) 0.054(4) 0.058(4) 0.004(3) 0.006(4) 0.011(4)
C18 0.107(6) 0.092(6) 0.139(7) 0.039(6) 0.063(6) 0.029(5)
C17 0.075(5) 0.156(8) 0.133(7) -0.076(7) -0.041(5) 0.027(6)
C19 0.188(10) 0.225(11) 0.097(6) -0.110(7) -0.075(7) 0.145(9)
C3 0.041(3) 0.040(3) 0.041(3) 0.002(3) 0.006(3) -0.002(3)
C2 0.040(3) 0.040(4) 0.047(3) 0.002(3) 0.007(3) -0.003(3)
C1 0.048(3) 0.048(4) 0.040(3) 0.000(3) 0.003(3) -0.012(3)
C7 0.057(4) 0.051(4) 0.052(4) -0.006(3) 0.008(3) 0.000(3)
C6 0.065(4) 0.044(4) 0.079(5) -0.008(4) 0.014(4) 0.003(3)
C5 0.056(4) 0.042(4) 0.080(5) 0.016(4) 0.004(4) 0.011(3)
C4 0.041(4) 0.048(4) 0.051(3) 0.011(3) 0.002(3) -0.001(3)
C10 0.049(4) 0.068(5) 0.052(4) 0.013(3) 0.000(3) 0.004(3)
C9 0.060(4) 0.082(5) 0.032(3) 0.004(3) -0.002(3) 0.009(4)
C8 0.055(4) 0.062(5) 0.041(3) -0.003(3) 0.002(3) 0.007(3)

loop_
_atom_type_symbol
_atom_type_description
_atom_type_scat_dispersion_real
_atom_type_scat_dispersion_imag
_atom_type_scat_source
C C 0.0033 0.0016 'International Tables Vol C Tables 4.2.6.8 and 6.1.1.4'
H H 0.0000 0.0000 'International Tables Vol C Tables 4.2.6.8 and 6.1.1.4'
N N 0.0061 0.0033 'International Tables Vol C Tables 4.2.6.8 and 6.1.1.4'
O O 0.0106 0.0060 'International Tables Vol C Tables 4.2.6.8 and 6.1.1.4'
Cl Cl 0.1484 0.1585 'International Tables Vol C Tables 4.2.6.8 and 6.1.1.4'
Rh Rh -1.1178 0.9187 'International Tables Vol C Tables 4.2.6.8 and 6.1.1.4'

loop_
_geom_angle_atom_site_label_1
_geom_angle_atom_site_label_2
_geom_angle_atom_site_label_3
_geom_angle
C1 Rh1 N1 80.9(2)
C1 Rh1 C13 117.5(2)
N1 Rh1 C13 103.5(2)
C1 Rh1 C11 109.1(3)
N1 Rh1 C11 165.3(2)
C13 Rh1 C11 62.6(2)
C1 Rh1 C12 96.3(2)
N1 Rh1 C12 133.4(2)
C13 Rh1 C12 37.3(2)
C11 Rh1 C12 37.2(2)
C1 Rh1 C15 147.7(3)
N1 Rh1 C15 131.4(3)
C13 Rh1 C15 60.2(2)
C11 Rh1 C15 39.1(3)
C12 Rh1 C15 61.9(2)
C1 Rh1 C14 153.4(3)
N1 Rh1 C14 104.0(2)
C13 Rh1 C14 35.9(2)
C11 Rh1 C14 62.3(2)
C12 Rh1 C14 61.0(2)
C15 Rh1 C14 35.0(2)
C1 Rh1 Cl1 85.08(15)
N1 Rh1 Cl1 87.96(12)
C13 Rh1 Cl1 155.73(18)
C11 Rh1 Cl1 103.2(2)
C12 Rh1 Cl1 138.5(2)
C15 Rh1 Cl1 96.09(19)
C14 Rh1 Cl1 120.9(2)
C8 N1 C3 116.7(5)
C8 N1 Rh1 128.2(4)
C3 N1 Rh1 115.1(3)
C15 C14 C13 107.7(6)
C15 C14 C19 125.1(9)
C13 C14 C19 127.2(9)
C15 C14 Rh1 71.0(4)
C13 C14 Rh1 66.9(3)
C19 C14 Rh1 129.9(5)
C14 C15 C11 107.8(5)
C14 C15 C20 129.1(10)
C11 C15 C20 123.1(10)
C14 C15 Rh1 74.0(4)
C11 C15 Rh1 66.5(3)
C20 C15 Rh1 125.0(5)
C15 C20 H1 109.5
C15 C20 H3 109.5
H1 C20 H3 109.5
C15 C20 H2 109.5
H1 C20 H2 109.5
H3 C20 H2 109.5
C12 C11 C15 105.6(6)
C12 C11 C16 127.2(9)
C15 C11 C16 126.5(10)
C12 C11 Rh1 72.1(4)
C15 C11 Rh1 74.4(3)
C16 C11 Rh1 125.5(5)
C11 C16 H6 109.5
C11 C16 H5 109.5
H6 C16 H5 109.5
C11 C16 H4 109.5
H6 C16 H4 109.5
H5 C16 H4 109.5
C11 C12 C13 108.3(6)
C11 C12 C17 124.8(7)
C13 C12 C17 126.9(7)
C11 C12 Rh1 70.6(4)
C13 C12 Rh1 71.2(4)
C17 C12 Rh1 125.6(4)
C12 C13 C14 110.2(6)
C12 C13 C18 126.9(7)
C14 C13 C18 122.0(7)
C12 C13 Rh1 71.5(4)
C14 C13 Rh1 77.2(4)
C18 C13 Rh1 126.7(4)
C13 C18 H7 109.5
C13 C18 H9 109.5
H7 C18 H9 109.5
C13 C18 H8 109.5
H7 C18 H8 109.5
H9 C18 H8 109.5
C12 C17 H10 109.5
C12 C17 H12 109.5
H10 C17 H12 109.5
C12 C17 H11 109.5
H10 C17 H11 109.5
H12 C17 H11 109.5
C14 C19 H15 109.5
C14 C19 H14 109.5
H15 C19 H14 109.5
C14 C19 H13 109.5
H15 C19 H13 109.5
H14 C19 H13 109.5
N1 C3 C2 115.6(5)
N1 C3 C4 123.2(5)
C2 C3 C4 121.2(5)
C7 C2 C3 119.3(5)
C7 C2 C1 124.5(5)
C3 C2 C1 116.2(5)
O1 C1 C2 120.6(5)
O1 C1 Rh1 127.4(4)
C2 C1 Rh1 112.0(4)
C2 C7 C6 120.3(6)
C2 C7 H21 119.8
C6 C7 H21 119.8
C5 C6 C7 120.4(6)
C5 C6 H20 119.8
C7 C6 H20 119.8
C6 C5 C4 121.3(6)
C6 C5 H19 119.3
C4 C5 H19 119.3
C10 C4 C5 125.9(6)
C10 C4 C3 116.6(6)
C5 C4 C3 117.4(5)
C9 C10 C4 120.3(6)
C9 C10 H18 119.9
C4 C10 H18 119.9
C10 C9 C8 119.5(5)
C10 C9 H17 120.3
C8 C9 H17 120.3
N1 C8 C9 123.7(6)
N1 C8 H16 118.2
C9 C8 H16 118.2

loop_
_geom_bond_atom_site_label_1
_geom_bond_atom_site_label_2
_geom_bond_distance
Rh1 C1 2.011(6)
Rh1 N1 2.090(4)
Rh1 C13 2.171(6)
Rh1 C11 2.156(6)
Rh1 C12 2.176(6)
Rh1 C15 2.264(6)
Rh1 C14 2.302(6)
Rh1 Cl1 2.4046(15)
O1 C1 1.204(6)
N1 C8 1.322(6)
N1 C3 1.380(6)
C14 C15 1.373(9)
C14 C13 1.385(8)
C14 C19 1.506(8)
C15 C11 1.482(10)
C15 C20 1.494(9)
C20 H1 0.9600
C20 H3 0.9600
C20 H2 0.9600
C11 C12 1.384(9)
C11 C16 1.488(8)
C16 H6 0.9600
C16 H5 0.9600
C16 H4 0.9600
C12 C13 1.390(8)
C12 C17 1.515(9)
C13 C18 1.508(8)
C18 H7 0.9600
C18 H9 0.9600
C18 H8 0.9600
C17 H10 0.9600
C17 H12 0.9600
C17 H11 0.9600
C19 H15 0.9600
C19 H14 0.9600
C19 H13 0.9600
C3 C2 1.392(7)
C3 C4 1.412(7)
C2 C7 1.363(7)
C2 C1 1.519(7)
C7 C6 1.411(8)
C7 H21 0.9300
C6 C5 1.347(8)
C6 H20 0.9300
C5 C4 1.404(8)
C5 H19 0.9300
C4 C10 1.401(7)
C10 C9 1.354(8)
C10 H18 0.9300
C9 C8 1.397(7)
C9 H17 0.9300
C8 H16 0.9300

loop_
_geom_torsion_atom_site_label_1
_geom_torsion_atom_site_label_2
_geom_torsion_atom_site_label_3
_geom_torsion_atom_site_label_4
_geom_torsion
C1 Rh1 N1 C8 -177.9(5)
C13 Rh1 N1 C8 -61.7(5)
C11 Rh1 N1 C8 -43.5(13)
C12 Rh1 N1 C8 -87.8(5)
C15 Rh1 N1 C8 0.4(6)
C14 Rh1 N1 C8 -24.6(5)
Cl1 Rh1 N1 C8 96.7(5)
C1 Rh1 N1 C3 2.1(4)
C13 Rh1 N1 C3 118.3(4)
C11 Rh1 N1 C3 136.5(11)
C12 Rh1 N1 C3 92.2(4)
C15 Rh1 N1 C3 -179.6(4)
C14 Rh1 N1 C3 155.3(4)
Cl1 Rh1 N1 C3 -83.3(3)
C1 Rh1 C14 C15 -116.0(7)
N1 Rh1 C14 C15 146.3(4)
C13 Rh1 C14 C15 -119.7(6)
C11 Rh1 C14 C15 -39.0(4)
C12 Rh1 C14 C15 -81.5(4)
Cl1 Rh1 C14 C15 50.3(5)
C1 Rh1 C14 C13 3.8(8)
N1 Rh1 C14 C13 -93.9(4)
C11 Rh1 C14 C13 80.8(4)
C12 Rh1 C14 C13 38.3(4)
C15 Rh1 C14 C13 119.7(6)
Cl1 Rh1 C14 C13 170.0(3)
C1 Rh1 C14 C19 123.8(8)
N1 Rh1 C14 C19 26.1(9)
C13 Rh1 C14 C19 120.0(11)
C11 Rh1 C14 C19 -159.2(11)
C12 Rh1 C14 C19 158.3(10)
C15 Rh1 C14 C19 -120.3(11)
Cl1 Rh1 C14 C19 -70.0(9)
C13 C14 C15 C11 1.3(7)
C19 C14 C15 C11 -175.8(6)
Rh1 C14 C15 C11 58.2(4)
C13 C14 C15 C20 -179.3(6)
C19 C14 C15 C20 3.6(11)
Rh1 C14 C15 C20 -122.4(7)
C13 C14 C15 Rh1 -56.9(4)
C19 C14 C15 Rh1 126.0(7)
C1 Rh1 C15 C14 131.2(6)
N1 Rh1 C15 C14 -45.8(5)
C13 Rh1 C15 C14 35.9(4)
C11 Rh1 C15 C14 118.1(5)
C12 Rh1 C15 C14 78.8(4)
Cl1 Rh1 C15 C14 -138.4(4)
C1 Rh1 C15 C11 13.1(7)
N1 Rh1 C15 C11 -163.8(4)
C13 Rh1 C15 C11 -82.1(4)
C12 Rh1 C15 C11 -39.3(4)
C14 Rh1 C15 C11 -118.1(5)
Cl1 Rh1 C15 C11 103.5(4)
C1 Rh1 C15 C20 -102.0(9)
N1 Rh1 C15 C20 81.1(10)
C13 Rh1 C15 C20 162.8(11)
C11 Rh1 C15 C20 -115.1(12)
C12 Rh1 C15 C20 -154.4(11)
C14 Rh1 C15 C20 126.9(12)
Cl1 Rh1 C15 C20 -11.6(10)
C14 C15 C11 C12 2.9(7)
C20 C15 C11 C12 -176.6(6)
Rh1 C15 C11 C12 65.9(4)
C14 C15 C11 C16 174.1(6)
C20 C15 C11 C16 -5.4(10)
Rh1 C15 C11 C16 -122.9(7)
C14 C15 C11 Rh1 -63.0(5)
C20 C15 C11 Rh1 117.6(6)
C1 Rh1 C11 C12 74.8(4)
N1 Rh1 C11 C12 -56.9(13)
C13 Rh1 C11 C12 -37.0(4)
C15 Rh1 C11 C12 -112.6(5)
C14 Rh1 C11 C12 -77.7(4)
Cl1 Rh1 C11 C12 164.1(4)
C1 Rh1 C11 C15 -172.6(4)
N1 Rh1 C11 C15 55.6(14)
C13 Rh1 C11 C15 75.6(4)
C12 Rh1 C11 C15 112.6(6)
C14 Rh1 C11 C15 34.9(4)
Cl1 Rh1 C11 C15 -83.3(4)
C1 Rh1 C11 C16 -48.6(10)
N1 Rh1 C11 C16 179.6(9)
C13 Rh1 C11 C16 -160.4(11)
C12 Rh1 C11 C16 -123.4(11)
C15 Rh1 C11 C16 124.0(12)
C14 Rh1 C11 C16 158.9(11)
Cl1 Rh1 C11 C16 40.7(10)
C15 C11 C12 C13 -5.9(7)
C16 C11 C12 C13 -177.1(6)
Rh1 C11 C12 C13 61.5(4)
C15 C11 C12 C17 172.2(6)
C16 C11 C12 C17 1.0(10)
Rh1 C11 C12 C17 -120.4(6)
C15 C11 C12 Rh1 -67.4(4)
C16 C11 C12 Rh1 121.4(7)
C1 Rh1 C12 C11 -113.4(4)
N1 Rh1 C12 C11 163.0(4)
C13 Rh1 C12 C11 118.2(6)
C15 Rh1 C12 C11 41.3(4)
C14 Rh1 C12 C11 81.3(4)
Cl1 Rh1 C12 C11 -23.7(5)
C1 Rh1 C12 C13 128.4(4)
N1 Rh1 C12 C13 44.9(5)
C11 Rh1 C12 C13 -118.2(6)
C15 Rh1 C12 C13 -76.8(5)
C14 Rh1 C12 C13 -36.8(4)
Cl1 Rh1 C12 C13 -141.9(3)
C1 Rh1 C12 C17 6.1(7)
N1 Rh1 C12 C17 -77.5(7)
C13 Rh1 C12 C17 -122.4(9)
C11 Rh1 C12 C17 119.5(9)
C15 Rh1 C12 C17 160.8(8)
C14 Rh1 C12 C17 -159.2(8)
Cl1 Rh1 C12 C17 95.8(7)
C11 C12 C13 C14 7.0(7)
C17 C12 C13 C14 -171.0(6)
Rh1 C12 C13 C14 68.2(4)
C11 C12 C13 C18 176.3(6)
C17 C12 C13 C18 -1.7(10)
Rh1 C12 C13 C18 -122.5(6)
C11 C12 C13 Rh1 -61.2(4)
C17 C12 C13 Rh1 120.8(6)
C15 C14 C13 C12 -5.1(7)
C19 C14 C13 C12 171.9(6)
Rh1 C14 C13 C12 -64.6(4)
C15 C14 C13 C18 -175.0(6)
C19 C14 C13 C18 2.1(10)
Rh1 C14 C13 C18 125.5(6)
C15 C14 C13 Rh1 59.5(5)
C19 C14 C13 Rh1 -123.5(6)
C1 Rh1 C13 C12 -61.4(5)
N1 Rh1 C13 C12 -148.2(4)
C11 Rh1 C13 C12 36.9(4)
C15 Rh1 C13 C12 81.7(5)
C14 Rh1 C13 C12 116.7(6)
Cl1 Rh1 C13 C12 95.5(6)
C1 Rh1 C13 C14 -178.1(4)
N1 Rh1 C13 C14 95.2(4)
C11 Rh1 C13 C14 -79.7(4)
C12 Rh1 C13 C14 -116.7(6)
C15 Rh1 C13 C14 -35.0(4)
Cl1 Rh1 C13 C14 -21.2(7)
C1 Rh1 C13 C18 61.3(7)
N1 Rh1 C13 C18 -25.4(7)
C11 Rh1 C13 C18 159.7(8)
C12 Rh1 C13 C18 122.7(8)
C15 Rh1 C13 C18 -155.6(8)
C14 Rh1 C13 C18 -120.6(8)
Cl1 Rh1 C13 C18 -141.8(5)
C8 N1 C3 C2 179.4(5)
Rh1 N1 C3 C2 -0.5(6)
C8 N1 C3 C4 -0.3(8)
Rh1 N1 C3 C4 179.7(4)
N1 C3 C2 C7 178.7(5)
C4 C3 C2 C7 -1.5(8)
N1 C3 C2 C1 -2.0(7)
C4 C3 C2 C1 177.8(5)
C7 C2 C1 O1 1.8(8)
C3 C2 C1 O1 -177.4(5)
C7 C2 C1 Rh1 -177.1(4)
C3 C2 C1 Rh1 3.6(6)
N1 Rh1 C1 O1 178.3(5)
C13 Rh1 C1 O1 77.6(5)
C11 Rh1 C1 O1 9.3(6)
C12 Rh1 C1 O1 45.3(5)
C15 Rh1 C1 O1 0.6(8)
C14 Rh1 C1 O1 75.1(8)
Cl1 Rh1 C1 O1 -93.0(5)
N1 Rh1 C1 C2 -2.9(3)
C13 Rh1 C1 C2 -103.5(4)
C11 Rh1 C1 C2 -171.9(4)
C12 Rh1 C1 C2 -135.9(4)
C15 Rh1 C1 C2 179.4(4)
C14 Rh1 C1 C2 -106.0(6)
Cl1 Rh1 C1 C2 85.8(3)
C3 C2 C7 C6 0.5(8)
C1 C2 C7 C6 -178.7(5)
C2 C7 C6 C5 1.0(9)
C7 C6 C5 C4 -1.4(9)
C6 C5 C4 C10 179.7(6)
C6 C5 C4 C3 0.4(8)
N1 C3 C4 C10 1.5(8)
C2 C3 C4 C10 -178.3(5)
N1 C3 C4 C5 -179.2(5)
C2 C3 C4 C5 1.0(8)
C5 C4 C10 C9 178.9(6)
C3 C4 C10 C9 -1.8(8)
C4 C10 C9 C8 1.1(9)
C3 N1 C8 C9 -0.5(8)
Rh1 N1 C8 C9 179.4(4)
C10 C9 C8 N1 0.2(9)
